data_1518691
loop_
_publ_author_name
'Chen, Hui'
'Kaga, Atsushi'
'Chiba, Shunsuke'

_publ_contact_author
;
Dr Shunsuke Chiba
Division of Chemistry and Biological Chemistry
School of Physical and Mathematical Sciences
Nanyang Technological University
21 Nanyang Link
Singapore 637371
Singapore
;
_publ_section_title
;
 Diastereoselective Aminooxygenation and Diamination of Alkenes with
 Amidines by Hypervalent Iodine(III) Reagents.
;
_journal_issue 23
_journal_name_full 'Organic letters'
_journal_page_first 6136
_journal_paper_doi 10.1021/ol503000c
_journal_volume 16
_journal_year 2014
_chemical_formula_sum 'C31 H27 N3 O3 S'
_chemical_formula_weight 521.61
_space_group_crystal_system triclinic
_space_group_IT_number 2
_space_group_name_Hall '-P 1'
_space_group_name_H-M_alt 'P -1'
_symmetry_space_group_name_Hall '-P 1'
_symmetry_space_group_name_H-M 'P -1'
_atom_sites_solution_hydrogens geom
_audit_creation_method SHELXL-2014/6
_cell_angle_alpha 72.6652(19)
_cell_angle_beta 85.8533(18)
_cell_angle_gamma 80.1743(19)
_cell_formula_units_Z 2
_cell_length_a 8.6968(2)
_cell_length_b 10.9553(4)
_cell_length_c 15.8049(5)
_cell_measurement_reflns_used 9984
_cell_measurement_temperature 103(2)
_cell_measurement_theta_max 30.01
_cell_measurement_theta_min 2.38
_cell_volume 1415.98(8)
_computing_cell_refinement 'Bruker SAINT'
_computing_data_collection 'Bruker APEX2'
_computing_data_reduction 'Bruker SAINT'
_computing_molecular_graphics 'Bruker SHELXTL'
_computing_publication_material 'Bruker SHELXTL'
_computing_structure_refinement 'SHELXL-2014/6 (Sheldrick, 2014)'
_computing_structure_solution 'SHELXS-97 (Sheldrick 2008)'
_diffrn_ambient_temperature 103(2)
_diffrn_measured_fraction_theta_full 0.999
_diffrn_measured_fraction_theta_max 0.993
_diffrn_measurement_device_type 'Bruker APEX-II CCD'
_diffrn_measurement_method '\f and \w scans'
_diffrn_radiation_type MoK\a
_diffrn_radiation_wavelength 0.71073
_diffrn_reflns_av_R_equivalents 0.0529
_diffrn_reflns_av_unetI/netI 0.0393
_diffrn_reflns_Laue_measured_fraction_full 0.999
_diffrn_reflns_Laue_measured_fraction_max 0.993
_diffrn_reflns_limit_h_max 12
_diffrn_reflns_limit_h_min -12
_diffrn_reflns_limit_k_max 15
_diffrn_reflns_limit_k_min -15
_diffrn_reflns_limit_l_max 22
_diffrn_reflns_limit_l_min -22
_diffrn_reflns_number 47361
_diffrn_reflns_point_group_measured_fraction_full 0.999
_diffrn_reflns_point_group_measured_fraction_max 0.993
_diffrn_reflns_theta_full 25.242
_diffrn_reflns_theta_max 30.390
_diffrn_reflns_theta_min 2.040
_exptl_absorpt_coefficient_mu 0.150
_exptl_absorpt_correction_T_max 0.7460
_exptl_absorpt_correction_T_min 0.6212
_exptl_absorpt_correction_type multi-scan
_exptl_absorpt_process_details sababs
_exptl_crystal_colour colourless
_exptl_crystal_density_diffrn 1.223
_exptl_crystal_description block
_exptl_crystal_F_000 548
_exptl_crystal_size_max 0.420
_exptl_crystal_size_mid 0.380
_exptl_crystal_size_min 0.240
_refine_diff_density_max 0.393
_refine_diff_density_min -0.419
_refine_diff_density_rms 0.062
_refine_ls_extinction_method none
_refine_ls_goodness_of_fit_ref 1.036
_refine_ls_hydrogen_treatment constr
_refine_ls_matrix_type full
_refine_ls_number_parameters 345
_refine_ls_number_reflns 8521
_refine_ls_number_restraints 0
_refine_ls_restrained_S_all 1.036
_refine_ls_R_factor_all 0.0675
_refine_ls_R_factor_gt 0.0467
_refine_ls_shift/su_max 0.000
_refine_ls_shift/su_mean 0.000
_refine_ls_structure_factor_coef Fsqd
_refine_ls_weighting_details 'w=1/[\s^2^(Fo^2^)+(0.0645P)^2^+0.6048P] where P=(Fo^2^+2Fc^2^)/3'
_refine_ls_weighting_scheme calc
_refine_ls_wR_factor_gt 0.1201
_refine_ls_wR_factor_ref 0.1369
_reflns_Friedel_coverage 0.000
_reflns_number_gt 6423
_reflns_number_total 8521
_reflns_threshold_expression 'I > 2\s(I)'
_cod_data_source_file ol503000c_si_003.cif
_cod_data_source_block 3i
_cod_database_code 1518691
_shelx_space_group_comment
; 
The symmetry employed for this shelxl refinement is uniquely defined 
by the following loop, which should always be used as a source of 
symmetry information in preference to the above space-group names. 
They are only intended as comments. 
;
_shelx_estimated_absorpt_t_min 0.940
_shelx_estimated_absorpt_t_max 0.965
_shelxl_version_number 2014/6

loop_
_space_group_symop_operation_xyz
'x, y, z'
'-x, -y, -z'

loop_
_atom_site_label
_atom_site_type_symbol
_atom_site_fract_x
_atom_site_fract_y
_atom_site_fract_z
_atom_site_U_iso_or_equiv
_atom_site_adp_type
_atom_site_occupancy
_atom_site_site_symmetry_order
_atom_site_calc_flag
_atom_site_refinement_flags_posn
_atom_site_refinement_flags_adp
C1 C 0.75910(16) 0.11910(14) 0.10396(9) 0.0197(3) Uani 1 1 d . .
C2 C 0.94155(19) 0.05356(17) 0.21309(10) 0.0289(3) Uani 1 1 d . .
H2A H 0.9200 0.0205 0.2776 0.035 Uiso 1 1 calc R U
H2B H 1.0438 0.0843 0.2036 0.035 Uiso 1 1 calc R U
C3 C 0.93741(16) -0.05067(14) 0.16644(9) 0.0218(3) Uani 1 1 d . .
H3 H 0.9001 -0.1277 0.2095 0.026 Uiso 1 1 calc R U
C4 C 0.64304(16) 0.20470(14) 0.03986(9) 0.0217(3) Uani 1 1 d . .
C5 C 0.6550(2) 0.33401(18) 0.00134(14) 0.0446(5) Uani 1 1 d . .
H5 H 0.7293 0.3722 0.0220 0.054 Uiso 1 1 calc R U
C6 C 0.5581(3) 0.4076(2) -0.06759(15) 0.0560(6) Uani 1 1 d . .
H6 H 0.5684 0.4957 -0.0952 0.067 Uiso 1 1 calc R U
C7 C 0.4468(2) 0.35414(19) -0.09650(12) 0.0408(4) Uani 1 1 d . .
H7 H 0.3823 0.4047 -0.1445 0.049 Uiso 1 1 calc R U
C8 C 0.4299(2) 0.22746(19) -0.05558(11) 0.0355(4) Uani 1 1 d . .
H8 H 0.3506 0.1913 -0.0736 0.043 Uiso 1 1 calc R U
C9 C 0.52874(19) 0.15207(16) 0.01229(10) 0.0282(3) Uani 1 1 d . .
H9 H 0.5178 0.0641 0.0399 0.034 Uiso 1 1 calc R U
C10 C 0.74175(17) 0.24564(14) 0.21442(9) 0.0225(3) Uani 1 1 d . .
C11 C 0.58016(19) 0.27119(15) 0.22409(11) 0.0286(3) Uani 1 1 d . .
H11 H 0.5154 0.2322 0.1973 0.034 Uiso 1 1 calc R U
C12 C 0.5139(2) 0.35412(17) 0.27324(12) 0.0377(4) Uani 1 1 d . .
H12 H 0.4036 0.3722 0.2793 0.045 Uiso 1 1 calc R U
C13 C 0.6060(3) 0.41028(18) 0.31319(12) 0.0425(5) Uani 1 1 d . .
H13 H 0.5597 0.4664 0.3469 0.051 Uiso 1 1 calc R U
C14 C 0.7657(3) 0.38453(18) 0.30397(13) 0.0419(4) Uani 1 1 d . .
H14 H 0.8296 0.4229 0.3317 0.050 Uiso 1 1 calc R U
C15 C 0.8347(2) 0.30280(17) 0.25449(11) 0.0327(4) Uani 1 1 d . .
H15 H 0.9451 0.2862 0.2482 0.039 Uiso 1 1 calc R U
C16 C 1.09873(16) -0.09281(13) 0.12818(8) 0.0186(3) Uani 1 1 d . .
H16 H 1.0894 -0.1538 0.0934 0.022 Uiso 1 1 calc R U
C17 C 1.20827(16) -0.15925(13) 0.20344(9) 0.0183(3) Uani 1 1 d . .
C18 C 1.33815(16) -0.11545(14) 0.21622(9) 0.0200(3) Uani 1 1 d . .
H18 H 1.3749 -0.0408 0.1780 0.024 Uiso 1 1 calc R U
C19 C 1.31644(16) -0.29103(13) 0.33509(9) 0.0198(3) Uani 1 1 d . .
C20 C 1.33251(18) -0.38837(14) 0.41533(10) 0.0243(3) Uani 1 1 d . .
H20 H 1.4152 -0.3972 0.4539 0.029 Uiso 1 1 calc R U
C21 C 1.2240(2) -0.47161(15) 0.43684(11) 0.0302(3) Uani 1 1 d . .
H21 H 1.2321 -0.5392 0.4912 0.036 Uiso 1 1 calc R U
C22 C 1.1025(2) -0.45818(16) 0.38007(11) 0.0326(4) Uani 1 1 d . .
H22 H 1.0302 -0.5177 0.3961 0.039 Uiso 1 1 calc R U
C23 C 1.08516(19) -0.35975(15) 0.30073(11) 0.0274(3) Uani 1 1 d . .
H23 H 1.0020 -0.3516 0.2627 0.033 Uiso 1 1 calc R U
C24 C 1.19218(16) -0.27264(13) 0.27770(9) 0.0197(3) Uani 1 1 d . .
C25 C 1.39111(15) -0.05133(14) 0.40625(9) 0.0194(3) Uani 1 1 d . .
C26 C 1.30998(17) 0.06818(15) 0.35878(10) 0.0254(3) Uani 1 1 d . .
H26 H 1.3291 0.1023 0.2969 0.030 Uiso 1 1 calc R U
C27 C 1.20127(18) 0.13606(15) 0.40332(10) 0.0258(3) Uani 1 1 d . .
H27 H 1.1464 0.2177 0.3714 0.031 Uiso 1 1 calc R U
C28 C 1.17058(16) 0.08736(15) 0.49377(10) 0.0226(3) Uani 1 1 d . .
C29 C 1.05165(19) 0.16296(17) 0.54063(11) 0.0310(3) Uani 1 1 d . .
H29A H 0.9935 0.2362 0.4968 0.047 Uiso 1 1 calc R U
H29B H 1.1048 0.1953 0.5802 0.047 Uiso 1 1 calc R U
H29C H 0.9792 0.1066 0.5754 0.047 Uiso 1 1 calc R U
C30 C 1.25419(19) -0.03219(16) 0.53920(10) 0.0263(3) Uani 1 1 d . .
H30 H 1.2355 -0.0664 0.6011 0.032 Uiso 1 1 calc R U
C31 C 1.36361(17) -0.10209(15) 0.49639(9) 0.0229(3) Uani 1 1 d . .
H31 H 1.4190 -0.1835 0.5283 0.027 Uiso 1 1 calc R U
N1 N 0.81639(14) 0.15673(12) 0.16974(8) 0.0223(2) Uani 1 1 d . .
N2 N 1.41149(14) -0.19654(12) 0.29450(8) 0.0206(2) Uani 1 1 d . .
N3 N 0.82333(14) 0.00838(12) 0.09555(7) 0.0213(2) Uani 1 1 d . .
O1 O 1.15710(13) 0.01759(10) 0.07235(6) 0.0227(2) Uani 1 1 d . .
H1 H 1.1655 0.0130 0.0201 0.034 Uiso 1 1 calc R U
O2 O 1.60583(12) -0.05231(12) 0.28217(7) 0.0289(2) Uani 1 1 d . .
O3 O 1.60848(12) -0.24879(11) 0.41133(7) 0.0291(2) Uani 1 1 d . .
S1 S 1.52450(4) -0.13908(4) 0.34926(2) 0.02198(9) Uani 1 1 d . .

loop_
_atom_site_aniso_label
_atom_site_aniso_U_11
_atom_site_aniso_U_22
_atom_site_aniso_U_33
_atom_site_aniso_U_23
_atom_site_aniso_U_13
_atom_site_aniso_U_12
C1 0.0187(6) 0.0250(7) 0.0118(6) -0.0001(5) 0.0014(5) -0.0037(5)
C2 0.0285(7) 0.0394(9) 0.0158(6) -0.0119(6) -0.0061(6) 0.0122(6)
C3 0.0227(6) 0.0262(7) 0.0113(6) -0.0012(5) -0.0001(5) 0.0027(5)
C4 0.0205(6) 0.0241(7) 0.0156(6) -0.0005(5) -0.0004(5) 0.0002(5)
C5 0.0509(11) 0.0296(9) 0.0454(11) 0.0095(8) -0.0231(9) -0.0123(8)
C6 0.0677(14) 0.0313(10) 0.0548(13) 0.0153(9) -0.0292(11) -0.0077(10)
C7 0.0365(9) 0.0416(10) 0.0312(9) 0.0044(8) -0.0119(7) 0.0067(8)
C8 0.0276(8) 0.0489(11) 0.0251(8) -0.0032(7) -0.0070(6) -0.0038(7)
C9 0.0300(8) 0.0315(8) 0.0198(7) -0.0015(6) -0.0042(6) -0.0051(6)
C10 0.0274(7) 0.0204(7) 0.0157(6) -0.0016(5) 0.0011(5) -0.0005(5)
C11 0.0278(7) 0.0260(8) 0.0280(8) -0.0045(6) 0.0055(6) -0.0017(6)
C12 0.0394(9) 0.0314(9) 0.0324(9) -0.0034(7) 0.0105(7) 0.0061(7)
C13 0.0658(13) 0.0274(9) 0.0287(9) -0.0092(7) 0.0025(8) 0.0087(8)
C14 0.0600(12) 0.0341(9) 0.0337(9) -0.0149(8) -0.0109(9) 0.0006(9)
C15 0.0351(8) 0.0325(9) 0.0298(8) -0.0095(7) -0.0065(7) -0.0005(7)
C16 0.0227(6) 0.0187(6) 0.0118(6) -0.0021(5) 0.0021(5) -0.0017(5)
C17 0.0207(6) 0.0186(6) 0.0130(6) -0.0038(5) 0.0029(5) 0.0008(5)
C18 0.0216(6) 0.0209(6) 0.0141(6) -0.0022(5) 0.0032(5) -0.0009(5)
C19 0.0205(6) 0.0179(6) 0.0181(6) -0.0038(5) 0.0018(5) 0.0016(5)
C20 0.0267(7) 0.0212(7) 0.0193(7) -0.0012(5) -0.0025(5) 0.0038(5)
C21 0.0374(8) 0.0216(7) 0.0239(7) 0.0033(6) -0.0015(6) -0.0017(6)
C22 0.0387(9) 0.0237(8) 0.0314(8) 0.0016(6) -0.0024(7) -0.0103(7)
C23 0.0312(8) 0.0237(7) 0.0259(7) -0.0030(6) -0.0042(6) -0.0061(6)
C24 0.0231(6) 0.0174(6) 0.0161(6) -0.0031(5) 0.0008(5) 0.0001(5)
C25 0.0151(6) 0.0246(7) 0.0174(6) -0.0040(5) 0.0006(5) -0.0043(5)
C26 0.0266(7) 0.0285(8) 0.0166(6) -0.0015(6) 0.0023(5) -0.0024(6)
C27 0.0250(7) 0.0263(7) 0.0226(7) -0.0038(6) -0.0014(6) -0.0002(6)
C28 0.0194(6) 0.0282(7) 0.0224(7) -0.0090(6) 0.0012(5) -0.0069(5)
C29 0.0285(8) 0.0359(9) 0.0304(8) -0.0146(7) 0.0050(6) -0.0032(7)
C30 0.0309(7) 0.0307(8) 0.0158(6) -0.0047(6) 0.0033(5) -0.0064(6)
C31 0.0245(7) 0.0258(7) 0.0165(6) -0.0028(5) -0.0023(5) -0.0040(6)
N1 0.0222(6) 0.0262(6) 0.0157(5) -0.0049(5) -0.0020(4) 0.0027(5)
N2 0.0196(5) 0.0232(6) 0.0161(5) -0.0024(5) 0.0007(4) -0.0019(4)
N3 0.0228(6) 0.0250(6) 0.0118(5) -0.0007(4) -0.0011(4) 0.0003(5)
O1 0.0330(5) 0.0224(5) 0.0111(4) -0.0019(4) 0.0028(4) -0.0066(4)
O2 0.0204(5) 0.0386(6) 0.0267(6) -0.0075(5) 0.0071(4) -0.0090(4)
O3 0.0203(5) 0.0342(6) 0.0281(6) -0.0055(5) -0.0053(4) 0.0036(4)
S1 0.01483(15) 0.02855(19) 0.02026(17) -0.00493(14) 0.00091(12) -0.00157(13)

loop_
_atom_type_symbol
_atom_type_description
_atom_type_scat_dispersion_real
_atom_type_scat_dispersion_imag
_atom_type_scat_source
C C 0.0033 0.0016 'International Tables Vol C Tables 4.2.6.8 and 6.1.1.4'
H H 0.0000 0.0000 'International Tables Vol C Tables 4.2.6.8 and 6.1.1.4'
N N 0.0061 0.0033 'International Tables Vol C Tables 4.2.6.8 and 6.1.1.4'
O O 0.0106 0.0060 'International Tables Vol C Tables 4.2.6.8 and 6.1.1.4'
S S 0.1246 0.1234 'International Tables Vol C Tables 4.2.6.8 and 6.1.1.4'

loop_
_geom_angle_atom_site_label_1
_geom_angle_atom_site_label_2
_geom_angle_atom_site_label_3
_geom_angle
N3 C1 N1 116.04(12)
N3 C1 C4 120.71(13)
N1 C1 C4 122.93(13)
N1 C2 C3 102.68(11)
N3 C3 C2 105.55(11)
N3 C3 C16 111.02(11)
C2 C3 C16 111.96(12)
C5 C4 C9 119.52(14)
C5 C4 C1 120.95(14)
C9 C4 C1 119.29(13)
C4 C5 C6 119.68(18)
C7 C6 C5 120.67(18)
C8 C7 C6 119.73(16)
C7 C8 C9 120.01(17)
C4 C9 C8 120.29(16)
C15 C10 C11 119.42(14)
C15 C10 N1 118.10(14)
C11 C10 N1 122.36(14)
C10 C11 C12 119.63(16)
C13 C12 C11 120.94(17)
C14 C13 C12 119.42(17)
C13 C14 C15 120.74(18)
C10 C15 C14 119.85(17)
O1 C16 C17 109.45(11)
O1 C16 C3 109.52(11)
C17 C16 C3 108.91(10)
C18 C17 C24 107.25(12)
C18 C17 C16 124.21(12)
C24 C17 C16 128.40(12)
C17 C18 N2 110.23(12)
C20 C19 N2 130.14(13)
C20 C19 C24 122.66(13)
N2 C19 C24 107.20(12)
C21 C20 C19 117.53(14)
C20 C21 C22 121.06(14)
C23 C22 C21 121.33(15)
C22 C23 C24 118.92(14)
C23 C24 C19 118.44(13)
C23 C24 C17 134.06(13)
C19 C24 C17 107.50(12)
C31 C25 C26 120.92(13)
C31 C25 S1 120.21(11)
C26 C25 S1 118.84(11)
C27 C26 C25 118.92(13)
C26 C27 C28 121.50(14)
C27 C28 C30 118.04(14)
C27 C28 C29 120.47(14)
C30 C28 C29 121.48(14)
C31 C30 C28 121.69(14)
C30 C31 C25 118.93(14)
C1 N1 C10 128.58(12)
C1 N1 C2 107.53(12)
C10 N1 C2 119.84(11)
C19 N2 C18 107.64(11)
C19 N2 S1 124.37(10)
C18 N2 S1 120.40(10)
C1 N3 C3 107.82(12)
O3 S1 O2 120.60(7)
O3 S1 N2 106.53(7)
O2 S1 N2 105.24(6)
O3 S1 C25 109.56(7)
O2 S1 C25 109.77(7)
N2 S1 C25 103.68(6)

loop_
_geom_bond_atom_site_label_1
_geom_bond_atom_site_label_2
_geom_bond_distance
C1 N3 1.2864(19)
C1 N1 1.3783(18)
C1 C4 1.4775(18)
C2 N1 1.4691(18)
C2 C3 1.539(2)
C3 N3 1.4723(17)
C3 C16 1.5394(19)
C4 C5 1.384(2)
C4 C9 1.385(2)
C5 C6 1.388(2)
C6 C7 1.380(3)
C7 C8 1.374(3)
C8 C9 1.391(2)
C10 C15 1.389(2)
C10 C11 1.392(2)
C10 N1 1.4130(18)
C11 C12 1.392(2)
C12 C13 1.375(3)
C13 C14 1.375(3)
C14 C15 1.393(2)
C16 O1 1.4170(16)
C16 C17 1.5045(18)
C17 C18 1.350(2)
C17 C24 1.4515(19)
C18 N2 1.4116(17)
C19 C20 1.3906(19)
C19 N2 1.4093(18)
C19 C24 1.4106(19)
C20 C21 1.378(2)
C21 C22 1.396(2)
C22 C23 1.387(2)
C23 C24 1.399(2)
C25 C31 1.3857(19)
C25 C26 1.397(2)
C25 S1 1.7508(14)
C26 C27 1.385(2)
C27 C28 1.392(2)
C28 C30 1.396(2)
C28 C29 1.506(2)
C30 C31 1.384(2)
N2 S1 1.6644(13)
O2 S1 1.4313(11)
O3 S1 1.4289(11)
